data_4079396
loop_
_publ_author_name
'Chen, Chaohuang'
'Weng, Zhiqiang'
'Hartwig, John F.'

_publ_contact_author
; 
Scott R. Wilson 
University of Illinois 
School of Chemical Sciences, Box 59-1 
505 South Mathews Avenue 
Urbana, Illinois  61801 
USA 
;
_publ_section_title
;
 Synthesis of Copper(I) Thiolate Complexes in the Thioetherification of
 Aryl Halides.
;
_journal_issue 22
_journal_name_full Organometallics
_journal_page_first 8031
_journal_page_last 8037
_journal_paper_doi 10.1021/om300711c
_journal_volume 31
_journal_year 2012
_chemical_formula_moiety 'C36 H26 Cu2 N4 S2'
_chemical_formula_sum 'C36 H26 Cu2 N4 S2'
_chemical_formula_weight 705.81
_chemical_name_systematic
; 
? 
;
_space_group_IT_number 11
_symmetry_cell_setting monoclinic
_symmetry_space_group_name_Hall '-P 2yb'
_symmetry_space_group_name_H-M 'P 1 21/m 1'
_atom_sites_solution_hydrogens geom
_atom_sites_solution_primary direct
_atom_sites_solution_secondary difmap
_audit_creation_method SHELXL-97
_audit_update_record
; 
2007-07-31   text and data added, srw 
;
_cell_angle_alpha 90.00
_cell_angle_beta 115.0020(10)
_cell_angle_gamma 90.00
_cell_formula_units_Z 2
_cell_length_a 9.6762(2)
_cell_length_b 17.4964(4)
_cell_length_c 9.9031(2)
_cell_measurement_reflns_used 9688
_cell_measurement_temperature 193(2)
_cell_measurement_theta_max 28.54
_cell_measurement_theta_min 2.32
_cell_volume 1519.47(6)
_computing_cell_refinement 'SAINT V7.23A (Bruker, 2001)'
_computing_data_collection 'APEX2 V2.0-1 (Bruker, 2004)'
_computing_data_reduction 'SAINT V7.23A(Bruker, 2001)'
_computing_molecular_graphics 'SHELXTL V6.12 (Bruker, 2001)'
_computing_publication_material 'XCIF (Bruker, 2001)'
_computing_structure_refinement 'SHELXTL V6.12 (Bruker, 2001)'
_computing_structure_solution 'SHELXTL V6.12 (Bruker, 2001)'
_diffrn_ambient_temperature 193(2)
_diffrn_measured_fraction_theta_full 0.985
_diffrn_measured_fraction_theta_max 0.985
_diffrn_measurement_device 'Bruker Kappa/ApexII CCD'
_diffrn_measurement_method 'profile data from \f and \w scans'
_diffrn_radiation_monochromator graphite
_diffrn_radiation_source 'fine-focus sealed tube'
_diffrn_radiation_type MoK\a
_diffrn_radiation_wavelength 0.71073
_diffrn_radiation_wavelength_id ga44uas
_diffrn_reflns_av_R_equivalents 0.0327
_diffrn_reflns_av_sigmaI/netI 0.0212
_diffrn_reflns_limit_h_max 13
_diffrn_reflns_limit_h_min -13
_diffrn_reflns_limit_k_max 23
_diffrn_reflns_limit_k_min -23
_diffrn_reflns_limit_l_max 13
_diffrn_reflns_limit_l_min -13
_diffrn_reflns_number 27224
_diffrn_reflns_theta_full 29.02
_diffrn_reflns_theta_max 29.02
_diffrn_reflns_theta_min 2.27
_exptl_absorpt_coefficient_mu 1.571
_exptl_absorpt_correction_T_max 0.8825
_exptl_absorpt_correction_T_min 0.6996
_exptl_absorpt_correction_type integration
_exptl_absorpt_process_details 'SHELXTL/XPREP (Bruker, 2001)'
_exptl_crystal_colour black
_exptl_crystal_density_diffrn 1.543
_exptl_crystal_density_method 'not measured'
_exptl_crystal_description prism
_exptl_crystal_F_000 720
_exptl_crystal_id ga44uas
_exptl_crystal_preparation
; 
The data crystal was mounted using oil (Parantone-N, Exxon) to a 
0.3 mm cryo-loop (Hampton Research) with the (1 2 -2) scattering 
planes roughly normal to the spindle axis. 
;
_exptl_crystal_size_max 0.40
_exptl_crystal_size_mid 0.24
_exptl_crystal_size_min 0.12
_refine_diff_density_max 0.524
_refine_diff_density_min -0.285
_refine_diff_density_rms 0.058
_refine_ls_extinction_method none
_refine_ls_goodness_of_fit_ref 1.026
_refine_ls_hydrogen_treatment refxyz
_refine_ls_matrix_type full
_refine_ls_number_parameters 256
_refine_ls_number_reflns 4113
_refine_ls_number_restraints 0
_refine_ls_restrained_S_all 1.026
_refine_ls_R_factor_all 0.0367
_refine_ls_R_factor_gt 0.0279
_refine_ls_shift/su_max 0.010
_refine_ls_shift/su_mean 0.001
_refine_ls_structure_factor_coef Fsqd
_refine_ls_weighting_details 'calc w=1/[\s^2^(Fo^2^)+(0.0365P)^2^+0.7738P] where P=(Fo^2^+2Fc^2^)/3'
_refine_ls_weighting_scheme calc
_refine_ls_wR_factor_gt 0.0720
_refine_ls_wR_factor_ref 0.0761
_reflns_number_gt 3458
_reflns_number_total 4113
_reflns_threshold_expression >2sigma(I)
_cod_data_source_file om300711c_si_001.cif
_cod_data_source_block ga44uas
_cod_depositor_comments
;
The following automatic conversions were performed:

'_symmetry_cell_setting' value 'Monoclinic' changed to 'monoclinic'
according to /home/saulius/struct/CIF-dictionaries/cif_core.dic
dictionary named 'cif_core.dic' version 2.4.2 from 2011-04-26.

Automatic conversion script
Id: cif_fix_values 1891 2012-01-12 08:04:46Z andrius 
;
_cod_original_sg_symbol_Hall '-P 2yb '
_cod_original_sg_symbol_H-M 'P 21/m  '
_cod_database_code 4079396

loop_
_symmetry_equiv_pos_as_xyz
'x, y, z'
'-x, y+1/2, -z'
'-x, -y, -z'
'x, -y-1/2, z'

loop_
_atom_site_label
_atom_site_type_symbol
_atom_site_fract_x
_atom_site_fract_y
_atom_site_fract_z
_atom_site_U_iso_or_equiv
_atom_site_adp_type
_atom_site_occupancy
_atom_site_symmetry_multiplicity
_atom_site_calc_flag
_atom_site_refinement_flags
C1 C 0.45039(17) 0.01176(9) 0.26304(17) 0.0215(3) Uani 1 1 d .
C2 C 0.56804(17) 0.01612(9) 0.20931(16) 0.0217(3) Uani 1 1 d .
C3 C 0.7048(2) 0.08984(11) 0.1166(2) 0.0303(4) Uani 1 1 d .
H3 H 0.724(2) 0.1392(13) 0.088(2) 0.036 Uiso 1 1 d .
C4 C 0.7854(2) 0.02611(12) 0.1036(2) 0.0349(4) Uani 1 1 d .
H4 H 0.860(3) 0.0326(12) 0.065(2) 0.042 Uiso 1 1 d .
C5 C 0.7556(2) -0.04425(11) 0.1450(2) 0.0334(4) Uani 1 1 d .
H5 H 0.809(2) -0.0865(13) 0.142(2) 0.040 Uiso 1 1 d .
C6 C 0.64416(19) -0.05090(9) 0.20085(18) 0.0261(3) Uani 1 1 d .
C7 C 0.6050(2) -0.12235(10) 0.2466(2) 0.0316(4) Uani 1 1 d .
H7 H 0.653(3) -0.1658(12) 0.237(2) 0.038 Uiso 1 1 d .
C8 C 0.4974(2) -0.12605(10) 0.3000(2) 0.0320(4) Uani 1 1 d .
H8 H 0.473(3) -0.1748(12) 0.334(2) 0.038 Uiso 1 1 d .
C9 C 0.4160(2) -0.05912(9) 0.30829(18) 0.0265(3) Uani 1 1 d .
C10 C 0.2988(2) -0.06096(11) 0.3568(2) 0.0354(4) Uani 1 1 d .
H10 H 0.277(2) -0.1039(13) 0.386(2) 0.043 Uiso 1 1 d .
C11 C 0.2244(2) 0.00512(11) 0.3579(2) 0.0384(4) Uani 1 1 d .
H11 H 0.138(3) 0.0051(13) 0.381(2) 0.046 Uiso 1 1 d .
C12 C 0.2668(2) 0.07332(10) 0.3122(2) 0.0322(4) Uani 1 1 d .
H12 H 0.215(2) 0.1204(13) 0.311(2) 0.039 Uiso 1 1 d .
C13 C 0.1404(3) 0.2500 -0.0104(2) 0.0226(4) Uani 1 2 d S
C14 C 0.0215(3) 0.2500 -0.1535(3) 0.0302(5) Uani 1 2 d S
H14 H 0.048(3) 0.2500 -0.235(3) 0.036 Uiso 1 2 d S
C15 C -0.1294(3) 0.2500 -0.1746(3) 0.0336(5) Uani 1 2 d S
H15 H -0.205(4) 0.2500 -0.272(4) 0.040 Uiso 1 2 d S
C16 C -0.1658(3) 0.2500 -0.0529(3) 0.0325(5) Uani 1 2 d S
H16 H -0.267(4) 0.2500 -0.067(3) 0.039 Uiso 1 2 d S
C17 C -0.0488(3) 0.2500 0.0899(3) 0.0301(5) Uani 1 2 d S
H17 H -0.073(3) 0.2500 0.174(3) 0.036 Uiso 1 2 d S
C18 C 0.1022(3) 0.2500 0.1112(3) 0.0263(5) Uani 1 2 d S
H18 H 0.174(3) 0.2500 0.201(3) 0.032 Uiso 1 2 d S
C19 C 0.8048(3) 0.2500 0.4360(2) 0.0235(4) Uani 1 2 d S
C20 C 0.8845(2) 0.18160(10) 0.45037(18) 0.0271(3) Uani 1 1 d .
H20 H 0.834(2) 0.1342(12) 0.440(2) 0.033 Uiso 1 1 d .
C21 C 1.0384(2) 0.18181(11) 0.4795(2) 0.0313(4) Uani 1 1 d .
H21 H 1.089(2) 0.1335(13) 0.492(2) 0.038 Uiso 1 1 d .
C22 C 1.1163(3) 0.2500 0.4944(3) 0.0336(6) Uani 1 2 d S
H22 H 1.213(4) 0.2500 0.514(3) 0.040 Uiso 1 2 d S
N1 N 0.37745(15) 0.07785(8) 0.26617(15) 0.0248(3) Uani 1 1 d .
N2 N 0.59791(15) 0.08604(8) 0.16813(15) 0.0240(3) Uani 1 1 d .
S1 S 0.33104(7) 0.2500 0.00989(6) 0.02469(12) Uani 1 2 d S
S2 S 0.61203(6) 0.2500 0.41099(6) 0.02433(12) Uani 1 2 d S
Cu1 Cu 0.47205(2) 0.172250(11) 0.20622(2) 0.02717(7) Uani 1 1 d .

loop_
_atom_site_aniso_label
_atom_site_aniso_U_11
_atom_site_aniso_U_22
_atom_site_aniso_U_33
_atom_site_aniso_U_23
_atom_site_aniso_U_13
_atom_site_aniso_U_12
C1 0.0206(7) 0.0223(7) 0.0205(7) -0.0010(6) 0.0075(6) -0.0007(6)
C2 0.0211(7) 0.0234(7) 0.0184(7) -0.0032(6) 0.0063(6) -0.0008(6)
C3 0.0280(8) 0.0345(9) 0.0311(9) -0.0025(7) 0.0150(7) -0.0049(7)
C4 0.0266(9) 0.0484(11) 0.0346(9) -0.0059(8) 0.0177(8) -0.0014(8)
C5 0.0298(9) 0.0373(10) 0.0345(9) -0.0065(8) 0.0148(8) 0.0062(8)
C6 0.0256(8) 0.0276(8) 0.0227(7) -0.0037(6) 0.0080(6) 0.0035(6)
C7 0.0376(10) 0.0244(8) 0.0305(9) -0.0016(7) 0.0123(8) 0.0072(7)
C8 0.0428(10) 0.0215(8) 0.0315(9) 0.0017(7) 0.0155(8) 0.0024(7)
C9 0.0321(8) 0.0222(7) 0.0260(8) -0.0002(6) 0.0130(7) -0.0015(6)
C10 0.0464(11) 0.0263(8) 0.0428(10) 0.0037(8) 0.0278(9) -0.0046(8)
C11 0.0418(11) 0.0361(10) 0.0520(12) 0.0015(9) 0.0341(10) -0.0024(8)
C12 0.0334(9) 0.0276(8) 0.0442(10) 0.0011(7) 0.0248(8) 0.0022(7)
C13 0.0261(11) 0.0189(9) 0.0227(10) 0.000 0.0102(9) 0.000
C14 0.0344(13) 0.0349(13) 0.0219(11) 0.000 0.0123(10) 0.000
C15 0.0297(13) 0.0418(14) 0.0230(12) 0.000 0.0051(10) 0.000
C16 0.0248(12) 0.0381(13) 0.0336(13) 0.000 0.0115(10) 0.000
C17 0.0335(13) 0.0330(12) 0.0277(12) 0.000 0.0167(10) 0.000
C18 0.0273(12) 0.0287(11) 0.0208(11) 0.000 0.0080(9) 0.000
C19 0.0224(10) 0.0305(11) 0.0174(10) 0.000 0.0083(8) 0.000
C20 0.0288(8) 0.0300(8) 0.0227(8) -0.0013(6) 0.0111(7) 0.0009(7)
C21 0.0289(9) 0.0386(10) 0.0269(8) -0.0011(7) 0.0123(7) 0.0064(7)
C22 0.0233(12) 0.0524(16) 0.0271(12) 0.000 0.0127(10) 0.000
N1 0.0250(7) 0.0218(6) 0.0303(7) 0.0002(5) 0.0143(6) 0.0011(5)
N2 0.0219(6) 0.0255(7) 0.0249(7) -0.0016(5) 0.0103(5) -0.0031(5)
S1 0.0266(3) 0.0256(3) 0.0243(3) 0.000 0.0132(2) 0.000
S2 0.0236(3) 0.0258(3) 0.0248(3) 0.000 0.0113(2) 0.000
Cu1 0.02685(12) 0.02001(11) 0.03599(13) 0.00098(8) 0.01458(9) 0.00002(8)

loop_
_atom_type_symbol
_atom_type_description
_atom_type_scat_dispersion_real
_atom_type_scat_dispersion_imag
_atom_type_scat_source
C C 0.0033 0.0016 'International Tables Vol C Tables 4.2.6.8 and 6.1.1.4'
H H 0.0000 0.0000 'International Tables Vol C Tables 4.2.6.8 and 6.1.1.4'
N N 0.0061 0.0033 'International Tables Vol C Tables 4.2.6.8 and 6.1.1.4'
S S 0.1246 0.1234 'International Tables Vol C Tables 4.2.6.8 and 6.1.1.4'
Cu Cu 0.3201 1.2651 'International Tables Vol C Tables 4.2.6.8 and 6.1.1.4'

loop_
_exptl_crystal_face_index_h
_exptl_crystal_face_index_k
_exptl_crystal_face_index_l
_exptl_crystal_face_perp_dist
-1.00 -1.00 1.00 0.1000
-1.00 -1.00 -2.00 0.0300
1.00 1.00 2.00 0.0600
0.00 -1.00 -1.00 0.0500
2.00 -1.00 -1.00 0.0900
-1.00 -1.00 2.00 0.0900
0.00 1.00 0.00 0.1000
0.00 2.00 -1.00 0.0900
2.00 5.00 -1.00 0.0900

loop_
_geom_angle_atom_site_label_1
_geom_angle_atom_site_label_2
_geom_angle_atom_site_label_3
_geom_angle
_geom_angle_site_symmetry_1
_geom_angle_site_symmetry_3
N1 C1 C9 123.18(14) . .
N1 C1 C2 117.33(13) . .
C9 C1 C2 119.48(14) . .
N2 C2 C6 123.36(14) . .
N2 C2 C1 117.24(13) . .
C6 C2 C1 119.40(14) . .
N2 C3 C4 123.26(17) . .
N2 C3 H3 116.0(13) . .
C4 C3 H3 120.8(13) . .
C5 C4 C3 119.65(16) . .
C5 C4 H4 121.1(13) . .
C3 C4 H4 119.2(13) . .
C4 C5 C6 119.04(16) . .
C4 C5 H5 122.2(14) . .
C6 C5 H5 118.7(14) . .
C5 C6 C2 117.48(15) . .
C5 C6 C7 122.98(16) . .
C2 C6 C7 119.53(15) . .
C8 C7 C6 120.99(16) . .
C8 C7 H7 120.5(13) . .
C6 C7 H7 118.5(13) . .
C7 C8 C9 121.01(16) . .
C7 C8 H8 121.0(13) . .
C9 C8 H8 118.0(13) . .
C10 C9 C1 117.55(15) . .
C10 C9 C8 122.88(16) . .
C1 C9 C8 119.55(15) . .
C11 C10 C9 119.18(16) . .
C11 C10 H10 122.3(15) . .
C9 C10 H10 118.6(15) . .
C10 C11 C12 119.55(16) . .
C10 C11 H11 121.2(14) . .
C12 C11 H11 119.0(14) . .
N1 C12 C11 123.36(16) . .
N1 C12 H12 116.0(13) . .
C11 C12 H12 120.6(13) . .
C14 C13 C18 117.9(2) . .
C14 C13 S1 119.13(17) . .
C18 C13 S1 122.95(18) . .
C15 C14 C13 121.1(2) . .
C15 C14 H14 121.3(18) . .
C13 C14 H14 117.7(18) . .
C14 C15 C16 120.4(2) . .
C14 C15 H15 118.1(19) . .
C16 C15 H15 121.5(19) . .
C15 C16 C17 119.1(2) . .
C15 C16 H16 120.5(19) . .
C17 C16 H16 120.4(19) . .
C18 C17 C16 120.6(2) . .
C18 C17 H17 119.7(18) . .
C16 C17 H17 119.7(18) . .
C17 C18 C13 120.9(2) . .
C17 C18 H18 119.4(19) . .
C13 C18 H18 119.7(19) . .
C20 C19 C20 117.8(2) . 4_565
C20 C19 S2 121.07(11) . .
C20 C19 S2 121.07(11) 4_565 .
C21 C20 C19 120.96(17) . .
C21 C20 H20 118.8(12) . .
C19 C20 H20 120.3(12) . .
C22 C21 C20 120.70(18) . .
C22 C21 H21 121.2(12) . .
C20 C21 H21 118.0(12) . .
C21 C22 C21 118.9(2) 4_565 .
C21 C22 H22 120.55(12) 4_565 .
C21 C22 H22 120.55(12) . .
C12 N1 C1 117.17(14) . .
C12 N1 Cu1 130.97(11) . .
C1 N1 Cu1 111.76(10) . .
C3 N2 C2 117.21(14) . .
C3 N2 Cu1 130.08(12) . .
C2 N2 Cu1 112.65(10) . .
C13 S1 Cu1 108.34(6) . .
C13 S1 Cu1 108.34(6) . 4_565
Cu1 S1 Cu1 72.84(2) . 4_565
C19 S2 Cu1 108.07(6) . .
C19 S2 Cu1 108.06(6) . 4_565
Cu1 S2 Cu1 71.090(19) . 4_565
N2 Cu1 N1 80.69(5) . .
N2 Cu1 S1 117.58(4) . .
N1 Cu1 S1 122.30(4) . .
N2 Cu1 S2 114.31(4) . .
N1 Cu1 S2 112.05(4) . .
S1 Cu1 S2 108.011(14) . .
N2 Cu1 Cu1 136.75(4) . 4_565
N1 Cu1 Cu1 142.13(4) . 4_565
S1 Cu1 Cu1 53.579(10) . 4_565
S2 Cu1 Cu1 54.455(9) . 4_565

loop_
_geom_bond_atom_site_label_1
_geom_bond_atom_site_label_2
_geom_bond_distance
_geom_bond_site_symmetry_2
C1 N1 1.362(2) .
C1 C9 1.405(2) .
C1 C2 1.448(2) .
C2 N2 1.359(2) .
C2 C6 1.406(2) .
C3 N2 1.334(2) .
C3 C4 1.398(3) .
C3 H3 0.95(2) .
C4 C5 1.366(3) .
C4 H4 0.96(2) .
C5 C6 1.410(2) .
C5 H5 0.91(2) .
C6 C7 1.434(2) .
C7 C8 1.353(3) .
C7 H7 0.92(2) .
C8 C9 1.433(2) .
C8 H8 0.98(2) .
C9 C10 1.407(2) .
C10 C11 1.365(3) .
C10 H10 0.86(2) .
C11 C12 1.397(3) .
C11 H11 0.96(2) .
C12 N1 1.332(2) .
C12 H12 0.96(2) .
C13 C14 1.398(3) .
C13 C18 1.401(3) .
C13 S1 1.769(2) .
C14 C15 1.385(4) .
C14 H14 0.94(3) .
C15 C16 1.391(4) .
C15 H15 0.93(3) .
C16 C17 1.388(4) .
C16 H16 0.93(3) .
C17 C18 1.385(3) .
C17 H17 0.96(3) .
C18 H18 0.87(3) .
C19 C20 1.398(2) .
C19 C20 1.398(2) 4_565
C19 S2 1.775(2) .
C20 C21 1.392(2) .
C20 H20 0.94(2) .
C21 C22 1.385(2) .
C21 H21 0.96(2) .
C22 C21 1.385(2) 4_565
C22 H22 0.87(3) .
N1 Cu1 2.0923(13) .
N2 Cu1 2.0710(14) .
S1 Cu1 2.2913(5) .
S1 Cu1 2.2913(5) 4_565
S2 Cu1 2.3400(5) .
S2 Cu1 2.3400(5) 4_565
Cu1 Cu1 2.7207(4) 4_565
